data_4326104
loop_
_publ_author_name
'Theeranun Siritanon'
'Jun Li'
'Judith K. Stalick'
'Robin T. Macaluso'
'Arthur W. Sleight'
'M. A. Subramanian'

_publ_contact_author_address
;
      Gilbert 153, Department of Chemistry
      Oregon State University 
      Corvallis, OR 97331
      USA
;
_publ_contact_author_email Mas.Subramanian@oregonstate.edu
_publ_contact_author_fax 541-737-2062
_publ_contact_author_name 'Subramanian, M.A.'
_publ_contact_author_phone 541-737-8235
_publ_section_title
;
 CsTe2O6-x: Novel Mixed-Valence Tellurium Oxides with Framework-Deficient
 Pyrochlore-Related Structure
;
_journal_name_full 'Inorganic Chemistry'
_journal_page_first 8494
_journal_page_last 8501
_journal_paper_doi 10.1021/ic2010375
_journal_volume 50
_journal_year 2011
_chemical_formula_moiety 'Cs O6 Te2'
_chemical_formula_sum 'Cs O6 Te2'
_chemical_formula_weight 484.10
_chemical_name_systematic 'Cesium Tellurium Oxide'
_space_group_IT_number 166
_symmetry_cell_setting hexagonal
_symmetry_space_group_name_Hall '-R 3 2"'
_symmetry_space_group_name_H-M 'R -3 m :H'
_cell_angle_alpha 90.0
_cell_angle_beta 90.0
_cell_angle_gamma 120.0
_cell_formula_units_Z 6
_cell_length_a 7.2787(1)
_cell_length_b 7.2787(1)
_cell_length_c 18.2996(3)
_cell_measurement_reflns_used 1007
_cell_measurement_temperature 298(2)
_cell_measurement_theta_max 83.875
_cell_measurement_theta_min 1.5
_cell_volume 839.61(2)
_diffrn_ambient_temperature 298(2)
_diffrn_measured_fraction_theta_full 0.996
_diffrn_measured_fraction_theta_max 0.996
_diffrn_measurement_device_type '32 He-3 detectors at 5 degree intervals'
_diffrn_measurement_method 'scan from 0 to 167 degree 2Theta w/ step size 0.05'
_diffrn_radiation_monochromator Cu(311)
_diffrn_radiation_probe neutron
_diffrn_radiation_source neutron
_diffrn_radiation_type neutron
_diffrn_radiation_wavelength 1.5401(1)
_diffrn_reflns_av_R_equivalents 0.0174
_diffrn_reflns_av_sigmaI/netI 0.0097
_diffrn_reflns_limit_h_max 9
_diffrn_reflns_limit_h_min -9
_diffrn_reflns_limit_k_max 9
_diffrn_reflns_limit_k_min -9
_diffrn_reflns_limit_l_max 23
_diffrn_reflns_limit_l_min -23
_diffrn_reflns_number 2987
_diffrn_reflns_theta_full 83.875
_diffrn_reflns_theta_max 83.875
_diffrn_reflns_theta_min 1.50
_diffrn_standards_decay_% 60
_diffrn_standards_interval_count 100
_diffrn_standards_interval_time 10
_diffrn_standards_number 2987
_exptl_absorpt_coefficient_mu 0.12
_exptl_absorpt_correction_type none
_exptl_crystal_colour black
_exptl_crystal_density_diffrn 5.759
_exptl_crystal_description powder
_exptl_crystal_size_max 0.00
_exptl_crystal_size_mid 0.00
_exptl_crystal_size_min 0.00
_pd_phase_name 'CsTe2O6 NIST Powder Neutron'
_refine_diff_density_max 1.124
_refine_diff_density_min -1.345
_refine_diff_density_rms 0.205
_refine_ls_extinction_expression Fc^*^=kFc[1+0.001xFc^2^\l^3^/sin(2\q)]^-1/4^
_refine_ls_goodness_of_fit_ref 0.960
_refine_ls_matrix_type full
_refine_ls_number_parameters 25
_refine_ls_number_reflns 1007
_refine_ls_number_restraints 6
_refine_ls_restrained_S_all 0.960
_refine_ls_R_factor_all 0.0574
_refine_ls_R_factor_gt 0.0551
_refine_ls_shift/su_max 0.050
_refine_ls_shift/su_mean 0.020
_refine_ls_structure_factor_coef Fsqd
_refine_ls_weighting_details 'calc w=1/[\s^2^(Fo^2^)+(0.0194P)^2^+12.3806P] where P=(Fo^2^+2Fc^2^)/3'
_refine_ls_weighting_scheme calc
_refine_ls_wR_factor_gt 0.0642
_refine_ls_wR_factor_ref 0.0729
_reflns_number_gt 1007
_reflns_number_total 1007
_reflns_threshold_expression >2sigma(I)
_cod_data_source_file ic2010375_si_002_3.cif
_cod_data_source_block rhomb_CsTe2O6_PowderNeutron_publ
_cod_original_cell_volume 839.61(1)
_cod_original_sg_symbol_H-M 'R -3 m'
_cod_database_code 4326104
_cod_depositor_comments
;
 Moving _atom_type_scat_length_neutron, _atom_type_scat_source
 data item into the _atom_type. Removing the atom type prefix
 from the _atom_type_scat_length_neutron values.

 Antanas Vaitkus,
 2017-01-11
;

loop_
_symmetry_equiv_pos_as_xyz
'x, y, z'
'-y, x-y, z'
'-x+y, -x, z'
'y, x, -z'
'x-y, -y, -z'
'-x, -x+y, -z'
'x+2/3, y+1/3, z+1/3'
'-y+2/3, x-y+1/3, z+1/3'
'-x+y+2/3, -x+1/3, z+1/3'
'y+2/3, x+1/3, -z+1/3'
'x-y+2/3, -y+1/3, -z+1/3'
'-x+2/3, -x+y+1/3, -z+1/3'
'x+1/3, y+2/3, z+2/3'
'-y+1/3, x-y+2/3, z+2/3'
'-x+y+1/3, -x+2/3, z+2/3'
'y+1/3, x+2/3, -z+2/3'
'x-y+1/3, -y+2/3, -z+2/3'
'-x+1/3, -x+y+2/3, -z+2/3'
'-x, -y, -z'
'y, -x+y, -z'
'x-y, x, -z'
'-y, -x, z'
'-x+y, y, z'
'x, x-y, z'
'-x+2/3, -y+1/3, -z+1/3'
'y+2/3, -x+y+1/3, -z+1/3'
'x-y+2/3, x+1/3, -z+1/3'
'-y+2/3, -x+1/3, z+1/3'
'-x+y+2/3, y+1/3, z+1/3'
'x+2/3, x-y+1/3, z+1/3'
'-x+1/3, -y+2/3, -z+2/3'
'y+1/3, -x+y+2/3, -z+2/3'
'x-y+1/3, x+2/3, -z+2/3'
'-y+1/3, -x+2/3, z+2/3'
'-x+y+1/3, y+2/3, z+2/3'
'x+1/3, x-y+2/3, z+2/3'

loop_
_atom_site_aniso_label
_atom_site_aniso_U_11
_atom_site_aniso_U_12
_atom_site_aniso_U_13
_atom_site_aniso_U_22
_atom_site_aniso_U_23
_atom_site_aniso_U_33
Cs1 0.0196(10) 0.0098(5) 0.0 0.0196(10) 0.0 0.0215(20)
Te1 0.0045(12) 0.0023(6) 0.0 0.0045(12) 0.0 0.0040(23)
Te2 0.0020(8) 0.0011(5) -0.0004(4) 0.0021(10) -0.0008(8) 0.0071(11)
O1 0.0075(6) 0.0006(7) -0.0024(4) 0.0075(6) 0.0024(4) 0.0148(11)
O2 0.0144(7) 0.0108(8) 0.00074(33 0.0144(7) -0.00074(33 0.0093(11)

loop_
_atom_site_type_symbol
_atom_site_label
_atom_site_fract_x
_atom_site_fract_y
_atom_site_fract_z
_atom_site_occupancy
_atom_site_thermal_displace_type
_atom_site_U_iso_or_equiv
_atom_site_symmetry_multiplicity
Cs Cs1 0.0 0.0 0.1220(3) 1.0 Uani 0.02025 6
Te Te1 0.0 0.0 0.5 1.0 Uani 0.00433 3
Te Te2 0.5 0.0 0.0 1.0 Uani 0.00373 9
O O1 0.2038(2) 0.7962(2) 0.9825(1) 1.00(1) Uani 0.01135 18
O O2 0.1380(1) 0.8620(1) 0.4346(1) 1.0 Uani 0.01112 18

loop_
_atom_type_symbol
_atom_type_number_in_cell
_atom_type_scat_length_neutron
_atom_type_scat_source
Cs 6.0 0.5420 International_Tables_Vol_C
Te 12.0 0.5680 International_Tables_Vol_C
O 36.0 0.5805 International_Tables_Vol_C

loop_
_geom_angle_atom_site_label_1
_geom_angle_atom_site_label_2
_geom_angle_atom_site_label_3
_geom_angle
_geom_angle_site_symmetry_1
_geom_angle_site_symmetry_3
_geom_angle_publ_flag
O1 Cs1 O1 88.03(13) -1_566 -2_446 n
O1 Cs1 O1 88.03(13) -1_566 -3_656 n
O1 Cs1 O2 177.37(16) -1_566 -101_444 n
O1 Cs1 O2 93.863(34) -1_566 -102_334 n
O1 Cs1 O2 93.861(34) -1_566 -103_434 n
O1 Cs1 O1 88.03(13) -2_446 -3_656 n
O1 Cs1 O2 93.861(34) -2_446 -101_444 n
O1 Cs1 O2 177.37(16) -2_446 -102_334 n
O1 Cs1 O2 93.863(34) -2_446 -103_434 n
O1 Cs1 O2 93.863(34) -3_656 -101_444 n
O1 Cs1 O2 93.861(34) -3_656 -102_334 n
O1 Cs1 O2 177.37(16) -3_656 -103_434 n
O2 Cs1 O2 84.19(12) -101_444 -102_334 n
O2 Cs1 O2 84.19(12) -101_444 -103_434 n
O2 Cs1 O2 84.19(12) -102_334 -103_434 n
O2 Te1 O2 91.06(7) 1_545 2_665 n
O2 Te1 O2 91.06(7) 1_545 3_455 n
O2 Te1 O2 179.9515 1_545 -1_566 n
O2 Te1 O2 88.94(7) 1_545 -2_446 n
O2 Te1 O2 88.94(7) 1_545 -3_656 n
O2 Te1 O2 91.06(7) 2_665 3_455 n
O2 Te1 O2 88.94(7) 2_665 -1_566 n
O2 Te1 O2 179.9406 2_665 -2_446 n
O2 Te1 O2 88.94(7) 2_665 -3_656 n
O2 Te1 O2 88.94(7) 3_455 -1_566 n
O2 Te1 O2 88.94(7) 3_455 -2_446 n
O2 Te1 O2 179.944 3_455 -3_656 n
O2 Te1 O2 91.06(7) -1_566 -2_446 n
O2 Te1 O2 91.06(7) -1_566 -3_656 n
O2 Te1 O2 91.06(7) -2_446 -3_656 n
O1 Te2 O1 93.75(12) 1_544 3_554 n
O1 Te2 O1 180.0 1_544 -1_666 n
O1 Te2 O1 86.25(12) 1_544 -3_656 n
O1 Te2 O2 92.04(7) 1_544 102_654 n
O1 Te2 O2 87.96(7) 1_544 -202_334 n
O1 Te2 O1 86.25(12) 3_554 -1_666 n
O1 Te2 O1 180.0 3_554 -3_656 n
O1 Te2 O2 92.04(7) 3_554 102_654 n
O1 Te2 O2 87.96(7) 3_554 -202_334 n
O1 Te2 O1 93.75(12) -1_666 -3_656 n
O1 Te2 O2 87.96(7) -1_666 102_654 n
O1 Te2 O2 92.04(7) -1_666 -202_334 n
O1 Te2 O2 87.96(7) -3_656 102_654 n
O1 Te2 O2 92.04(7) -3_656 -202_334 n
O2 Te2 O2 179.972 102_654 -202_334 n
Cs1 O1 Te2 109.87(6) -1_566 1_566 n
Cs1 O1 Te2 109.87(6) -1_566 2_556 n
Te2 O1 Te2 139.88(12) 1_566 2_556 n
Cs1 O2 Te1 106.21(11) -101_444 1_565 n
Cs1 O2 Te2 118.25(10) -101_444 203_565 n
Te1 O2 Te2 135.54(10) 1_565 203_565 n

loop_
_geom_bond_atom_site_label_1
_geom_bond_atom_site_label_2
_geom_bond_distance
_geom_bond_site_symmetry_2
_geom_bond_publ_flag
Cs1 O1 3.622(4) 1_544 n
Cs1 O1 3.622(4) 2_664 n
Cs1 O1 3.622(4) 3_454 n
Cs1 O1 3.203(4) -1_566 n
Cs1 O1 3.203(4) -2_446 n
Cs1 O1 3.203(4) -3_656 n
Cs1 O1 3.905(5) 201_444 n
Cs1 O1 3.905(5) 202_554 n
Cs1 O1 3.905(5) 203_454 n
Cs1 O2 3.6768(5) 101_434 n
Cs1 O2 3.6768(5) 101_544 n
Cs1 O2 3.6768(5) 102_554 n
Cs1 O2 3.6768(5) 102_654 n
Cs1 O2 3.6768(5) 103_444 n
Cs1 O2 3.6768(5) 103_454 n
Cs1 O2 3.181(4) -101_444 n
Cs1 O2 3.181(4) -102_334 n
Cs1 O2 3.181(4) -103_434 n
Te1 O2 2.1115(18) 1_545 n
Te1 O2 2.1115(18) 2_665 n
Te1 O2 2.1115(18) 3_455 n
Te1 O2 2.1115(18) -1_566 n
Te1 O2 2.1115(18) -2_446 n
Te1 O2 2.1115(18) -3_656 n
Te2 O1 1.9371(7) 1_544 n
Te2 O1 1.9373(7) 3_554 n
Te2 O1 1.9371(7) -1_666 n
Te2 O1 1.9373(7) -3_656 n
Te2 O2 1.8885(18) 102_654 n
Te2 O2 1.8885(18) -202_334 n
O1 Cs1 3.622(4) 1_566 n
O1 Cs1 3.203(4) -1_566 n
O1 Cs1 3.905(5) 101_555 n
O1 Te2 1.9371(7) 1_566 n
O1 Te2 1.9373(7) 2_556 n
O2 Cs1 3.181(4) -101_444 n
O2 Cs1 3.6768(5) 201_455 n
O2 Cs1 3.6768(5) 201_565 n
O2 Te1 2.1115(18) 1_565 n
O2 Te2 1.8885(18) 203_565 n
